data_2021038
loop_
_publ_author_name
'Harvey, Miguel Angel'
'Suarez, Sebasti\'an'
'Zolotarev, Pavel N.'
'Proserpio, Davide M.'
'Baggio, Ricardo'

_publ_section_title
;
 Topological study of diverse hydrogen-bonded patterns found in a system
 of a nickel(II) complex and the sulfate anion
;
_journal_coeditor_code SK3681
_journal_issue 3
_journal_name_full 'Acta Crystallographica Section C'
_journal_page_first
;
;
_journal_paper_doi 10.1107/S2053229618002413
_journal_volume 74
_journal_year 2018
_chemical_formula_iupac '[Ni (C19 H13 N5)2] S O4'
_chemical_formula_moiety 'C38 H26 N10 Ni 2+, O4 S 2-'
_chemical_formula_sum 'C38 H26 N10 Ni O4 S'
_chemical_formula_weight 777.46
_chemical_name_systematic 'Bis[2,6-bis(1<i>H</i>-benzimidazol-2-yl-\k<i>N</i>^3^)pyridine-\k<i>N</i>]nickel(II) sulfate'
_space_group_crystal_system tetragonal
_space_group_IT_number 82
_space_group_name_Hall 'I -4'
_space_group_name_H-M_alt 'I -4'
_symmetry_space_group_name_Hall 'I -4'
_symmetry_space_group_name_H-M 'I -4'
_atom_sites_solution_hydrogens geom
_audit_creation_method SHELXL-2014/6
_cell_angle_alpha 90
_cell_angle_beta 90
_cell_angle_gamma 90
_cell_formula_units_Z 8
_cell_length_a 28.596(2)
_cell_length_b 28.596(2)
_cell_length_c 13.5438(9)
_cell_measurement_reflns_used 3126
_cell_measurement_temperature 294(2)
_cell_measurement_theta_max 24.88
_cell_measurement_theta_min 4.02
_cell_volume 11075.2(13)
_computing_cell_refinement
;
CrysAlis PRO (Oxford Diffraction, 2009)
;
_computing_data_collection
;
CrysAlis PRO (Oxford Diffraction, 2009)
;
_computing_data_reduction
;
CrysAlis PRO (Oxford Diffraction, 2009)
;
_computing_molecular_graphics
;
SHELXTL (Sheldrick, 2008)
;
_computing_publication_material
;
SHELXL2014 (Sheldrick, 2015) and PLATON (Spek, 2009)
;
_computing_structure_refinement
;
SHELXL2016 (Sheldrick, 2015)
;
_computing_structure_solution
;
SHELXS97 (Sheldrick, 2008)
;
_diffrn_ambient_temperature 294(2)
_diffrn_measured_fraction_theta_full 0.995
_diffrn_measured_fraction_theta_max 0.874
_diffrn_measurement_device_type 'Oxford Diffraction Gemini CCD S Ultra'
_diffrn_measurement_method '\w scans, thick slices'
_diffrn_radiation_monochromator graphite
_diffrn_radiation_source 'fine-focus sealed tube'
_diffrn_radiation_type MoK\a
_diffrn_radiation_wavelength 0.71073
_diffrn_reflns_av_R_equivalents 0.0947
_diffrn_reflns_limit_h_max 33
_diffrn_reflns_limit_h_min -31
_diffrn_reflns_limit_k_max 37
_diffrn_reflns_limit_k_min -38
_diffrn_reflns_limit_l_max 9
_diffrn_reflns_limit_l_min -18
_diffrn_reflns_number 16294
_diffrn_reflns_theta_full 25.000
_diffrn_reflns_theta_max 28.866
_diffrn_reflns_theta_min 3.633
_exptl_absorpt_coefficient_mu 0.425
_exptl_absorpt_correction_T_max 0.98
_exptl_absorpt_correction_T_min 0.96
_exptl_absorpt_correction_type multi-scan
_exptl_absorpt_process_details
;
(CrysAlis PRO; Oxford Diffraction, 2009)
;
_exptl_crystal_colour light_red
_exptl_crystal_density_diffrn 0.933
_exptl_crystal_description needles
_exptl_crystal_F_000 3200
_exptl_crystal_size_max 0.38
_exptl_crystal_size_mid 0.14
_exptl_crystal_size_min 0.12
_refine_diff_density_max 0.554
_refine_diff_density_min -0.233
_refine_ls_abs_structure_details
;
Refined as an inversion twin
;
_refine_ls_abs_structure_Flack 0.45(3)
_refine_ls_extinction_method none
_refine_ls_goodness_of_fit_ref 0.894
_refine_ls_hydrogen_treatment constr
_refine_ls_matrix_type full
_refine_ls_number_parameters 488
_refine_ls_number_reflns 11374
_refine_ls_number_restraints 586
_refine_ls_restrained_S_all 0.874
_refine_ls_R_factor_all 0.2018
_refine_ls_R_factor_gt 0.0777
_refine_ls_shift/su_max 0.000
_refine_ls_shift/su_mean 0.000
_refine_ls_structure_factor_coef Fsqd
_refine_ls_weighting_details 'w=1/[\s^2^(Fo^2^)+(0.0593P)^2^] where P=(Fo^2^+2Fc^2^)/3'
_refine_ls_weighting_scheme calc
_refine_ls_wR_factor_gt 0.1648
_refine_ls_wR_factor_ref 0.2200
_reflns_number_gt 4172
_reflns_number_total 11374
_reflns_threshold_expression 'I > 2\s(I)'
_cod_data_source_file sk3681sup1.cif
_cod_data_source_block II
_cod_original_cell_volume 11075.0(17)
_cod_database_code 2021038
_shelx_space_group_comment
;
The symmetry employed for this shelxl refinement is uniquely defined
by the following loop, which should always be used as a source of
symmetry information in preference to the above space-group names.
They are only intended as comments.
;

loop_
_space_group_symop_operation_xyz
'x, y, z'
'-x, -y, z'
'y, -x, -z'
'-y, x, -z'
'x+1/2, y+1/2, z+1/2'
'-x+1/2, -y+1/2, z+1/2'
'y+1/2, -x+1/2, -z+1/2'
'-y+1/2, x+1/2, -z+1/2'

loop_
_atom_site_type_symbol
_atom_site_label
_atom_site_fract_x
_atom_site_fract_y
_atom_site_fract_z
_atom_site_U_iso_or_equiv
_atom_site_adp_type
_atom_site_calc_flag
_atom_site_occupancy
Ni Ni1 0.64892(5) 0.18669(5) 0.10607(8) 0.0538(4) Uani d 1
N N1A 0.5815(2) 0.2131(3) 0.1423(5) 0.062(2) Uani d 1
N N2A 0.6099(2) 0.1636(3) -0.0099(5) 0.0531(19) Uani d 1
N N3A 0.6974(2) 0.1497(3) 0.0178(5) 0.061(2) Uani d 1
N N4A 0.5075(3) 0.2189(3) 0.0920(5) 0.075(2) Uani d 1
H H4NA 0.483254 0.217136 0.054487 0.089 Uiso calc 1
N N5A 0.7103(3) 0.1091(3) -0.1203(5) 0.068(2) Uani d 1
H H5NA 0.704557 0.094781 -0.174876 0.082 Uiso calc 1
C C1A 0.5558(3) 0.2366(4) 0.2124(6) 0.078(3) Uani d 1
C C2A 0.5689(4) 0.2539(5) 0.3048(7) 0.116(5) Uani d 1
H H2AA 0.599239 0.250325 0.328178 0.139 Uiso calc 1
C C3A 0.5360(4) 0.2759(6) 0.3593(8) 0.126(5) Uani d 1
H H3AA 0.544595 0.290804 0.417519 0.151 Uiso calc 1
C C4A 0.4893(5) 0.2765(8) 0.3294(10) 0.190(9) Uani d 1
H H4AA 0.467164 0.287917 0.373500 0.228 Uiso calc 1
C C5A 0.4733(4) 0.2606(6) 0.2344(9) 0.138(6) Uani d 1
H H5AA 0.442980 0.264417 0.211100 0.165 Uiso calc 1
C C6A 0.5091(3) 0.2388(5) 0.1817(7) 0.084(3) Uani d 1
C C7A 0.5506(3) 0.2021(4) 0.0710(6) 0.056(2) Uani d 1
C C8A 0.5646(3) 0.1756(3) -0.0156(6) 0.056(2) Uani d 1
C C9A 0.5358(3) 0.1621(4) -0.0931(6) 0.079(3) Uani d 1
H H9AA 0.504281 0.170180 -0.095187 0.094 Uiso calc 1
C C10A 0.5563(4) 0.1363(5) -0.1659(7) 0.091(4) Uani d 1
H H10A 0.538173 0.125808 -0.218326 0.109 Uiso calc 1
C C11A 0.6050(3) 0.1251(4) -0.1639(7) 0.079(3) Uani d 1
H H11A 0.619238 0.109115 -0.215507 0.095 Uiso calc 1
C C12A 0.6297(3) 0.1391(3) -0.0818(6) 0.055(2) Uani d 1
C C13A 0.6780(3) 0.1318(3) -0.0631(6) 0.057(2) Uani d 1
C C14A 0.7533(3) 0.1129(4) -0.0763(6) 0.070(3) Uani d 1
C C15A 0.7965(3) 0.1010(5) -0.1081(8) 0.094(4) Uani d 1
H H15A 0.801520 0.086460 -0.168601 0.112 Uiso calc 1
C C16A 0.8319(4) 0.1116(5) -0.0462(9) 0.114(5) Uani d 1
H H16A 0.862131 0.102871 -0.063832 0.137 Uiso calc 1
C C17A 0.8253(4) 0.1354(6) 0.0443(8) 0.116(5) Uani d 1
H H17A 0.850964 0.142010 0.084021 0.139 Uiso calc 1
C C18A 0.7822(3) 0.1485(4) 0.0737(7) 0.080(3) Uani d 1
H H18A 0.777337 0.164500 0.132678 0.096 Uiso calc 1
C C19A 0.7450(3) 0.1369(4) 0.0108(6) 0.065(3) Uani d 1
N N1B 0.6459(3) 0.1332(2) 0.2173(5) 0.0525(18) Uani d 1
N N2B 0.6829(3) 0.2170(2) 0.2206(5) 0.0533(19) Uani d 1
N N3B 0.6708(3) 0.2514(3) 0.0476(5) 0.063(2) Uani d 1
N N4B 0.6554(3) 0.1188(3) 0.3777(5) 0.068(2) Uani d 1
H H4NB 0.663031 0.122576 0.438651 0.081 Uiso calc 1
N N5B 0.7053(3) 0.3203(3) 0.0782(5) 0.067(2) Uani d 1
H H5NB 0.719367 0.341965 0.110748 0.080 Uiso calc 1
C C1B 0.6283(3) 0.0894(3) 0.2377(6) 0.058(2) Uani d 1
C C2B 0.6095(4) 0.0554(3) 0.1762(7) 0.082(3) Uani d 1
H H2BA 0.607350 0.060309 0.108477 0.098 Uiso calc 1
C C3B 0.5944(5) 0.0151(4) 0.2172(9) 0.104(4) Uani d 1
H H3BA 0.581404 -0.007986 0.177407 0.125 Uiso calc 1
C C4B 0.5983(5) 0.0078(4) 0.3186(9) 0.120(5) Uani d 1
H H4BA 0.587447 -0.020378 0.344123 0.144 Uiso calc 1
C C5B 0.6179(4) 0.0410(3) 0.3860(8) 0.086(3) Uani d 1
H H5BA 0.619811 0.036275 0.453831 0.103 Uiso calc 1
C C6B 0.6339(4) 0.0811(3) 0.3389(6) 0.070(3) Uani d 1
C C7B 0.6630(4) 0.1495(3) 0.3036(6) 0.064(3) Uani d 1
C C8B 0.6850(4) 0.1950(3) 0.3084(6) 0.063(3) Uani d 1
C C9B 0.7042(4) 0.2157(3) 0.3924(7) 0.076(3) Uani d 1
H H9BA 0.703975 0.200865 0.453502 0.091 Uiso calc 1
C C10B 0.7233(4) 0.2590(4) 0.3793(7) 0.094(4) Uani d 1
H H10B 0.737897 0.273297 0.432737 0.113 Uiso calc 1
C C11B 0.7220(4) 0.2832(3) 0.2871(7) 0.077(3) Uani d 1
H H11B 0.734631 0.312904 0.279180 0.093 Uiso calc 1
C C12B 0.7006(4) 0.2597(3) 0.2109(6) 0.061(3) Uani d 1
C C13B 0.6930(4) 0.2774(3) 0.1145(6) 0.064(3) Uani d 1
C C14B 0.6915(4) 0.3231(3) -0.0184(7) 0.074(3) Uani d 1
C C15B 0.6943(4) 0.3587(4) -0.0847(7) 0.090(3) Uani d 1
H H15B 0.708964 0.386891 -0.070613 0.108 Uiso calc 1
C C16B 0.6739(5) 0.3497(4) -0.1730(8) 0.100(4) Uani d 1
H H16B 0.673751 0.373328 -0.220207 0.120 Uiso calc 1
C C17B 0.6529(5) 0.3064(4) -0.1973(7) 0.094(4) Uani d 1
H H17B 0.641722 0.301502 -0.260922 0.113 Uiso calc 1
C C18B 0.6489(4) 0.2721(3) -0.1290(6) 0.076(3) Uani d 1
H H18B 0.634138 0.243910 -0.143115 0.092 Uiso calc 1
C C19B 0.6683(3) 0.2813(3) -0.0361(6) 0.060(2) Uani d 1
S S1 0.79506(12) 0.40472(10) 0.1171(2) 0.0672(8) Uani d 1
O O1 0.7526(3) 0.3852(3) 0.1690(5) 0.099(3) Uani d 1
O O2 0.8230(3) 0.4275(3) 0.1943(5) 0.086(2) Uani d 1
O O3 0.7816(3) 0.4362(3) 0.0395(5) 0.095(3) Uani d 1
O O4 0.8206(4) 0.3659(3) 0.0714(5) 0.110(3) Uani d 1

loop_
_atom_site_aniso_label
_atom_site_aniso_U_11
_atom_site_aniso_U_22
_atom_site_aniso_U_33
_atom_site_aniso_U_12
_atom_site_aniso_U_13
_atom_site_aniso_U_23
Ni1 0.0611(9) 0.0644(9) 0.0361(6) -0.0025(7) -0.0033(7) -0.0036(7)
N1A 0.068(3) 0.079(5) 0.040(3) -0.001(2) -0.0065(16) -0.008(3)
N2A 0.062(2) 0.062(4) 0.036(2) -0.004(2) -0.001(2) -0.001(3)
N3A 0.069(3) 0.073(4) 0.042(3) 0.000(3) -0.0023(18) -0.007(3)
N4A 0.067(3) 0.105(6) 0.052(4) 0.009(3) -0.003(2) -0.017(4)
N5A 0.076(3) 0.086(6) 0.042(3) 0.011(3) 0.002(2) -0.004(3)
C1A 0.085(4) 0.103(7) 0.046(3) 0.015(4) -0.005(2) -0.014(4)
C2A 0.106(6) 0.176(11) 0.066(4) 0.048(7) -0.024(4) -0.052(5)
C3A 0.117(5) 0.182(13) 0.078(7) 0.053(7) -0.014(4) -0.051(7)
C4A 0.120(5) 0.34(2) 0.107(7) 0.074(8) -0.023(5) -0.112(10)
C5A 0.106(5) 0.221(14) 0.085(6) 0.055(7) -0.011(4) -0.063(7)
C6A 0.086(4) 0.113(8) 0.054(4) 0.018(4) -0.008(3) -0.021(4)
C7A 0.063(3) 0.071(5) 0.035(3) -0.001(3) -0.002(2) -0.005(3)
C8A 0.062(2) 0.069(5) 0.035(3) -0.002(3) -0.002(2) -0.004(3)
C9A 0.078(4) 0.110(8) 0.048(3) -0.005(4) -0.013(3) -0.017(4)
C10A 0.086(4) 0.131(9) 0.055(5) 0.003(5) -0.014(3) -0.028(5)
C11A 0.084(4) 0.103(9) 0.050(3) -0.003(4) -0.011(3) -0.015(4)
C12A 0.066(2) 0.062(5) 0.037(3) -0.003(3) 0.0007(19) -0.001(3)
C13A 0.066(2) 0.067(6) 0.039(3) -0.002(3) 0.000(2) -0.004(3)
C14A 0.077(3) 0.092(7) 0.041(3) 0.006(3) 0.001(2) 0.004(4)
C15A 0.079(3) 0.140(11) 0.062(5) 0.012(4) 0.002(3) -0.018(6)
C16A 0.083(4) 0.178(12) 0.081(5) 0.020(6) -0.006(4) -0.041(6)
C17A 0.081(3) 0.187(12) 0.080(5) 0.039(6) -0.017(4) -0.043(6)
C18A 0.076(3) 0.097(9) 0.067(5) 0.020(4) -0.013(3) -0.016(5)
C19A 0.070(3) 0.086(6) 0.040(3) 0.005(2) 0.0014(18) 0.007(4)
N1B 0.056(5) 0.060(3) 0.042(2) 0.001(2) 0.002(2) -0.004(2)
N2B 0.063(4) 0.056(3) 0.041(2) 0.002(3) -0.005(3) -0.0037(16)
N3B 0.072(5) 0.072(3) 0.045(2) -0.006(3) -0.006(3) 0.001(2)
N4B 0.076(6) 0.073(3) 0.054(3) -0.007(3) -0.011(4) 0.009(2)
N5B 0.078(6) 0.069(3) 0.053(3) -0.004(3) -0.005(3) 0.004(2)
C1B 0.053(5) 0.061(3) 0.059(3) 0.000(3) -0.005(3) 0.002(2)
C2B 0.103(8) 0.068(4) 0.073(4) -0.010(4) -0.025(5) 0.001(3)
C3B 0.131(11) 0.074(5) 0.107(4) -0.013(6) -0.009(6) 0.011(4)
C4B 0.154(13) 0.098(7) 0.108(4) -0.029(7) -0.013(6) 0.016(4)
C5B 0.084(7) 0.081(4) 0.094(5) -0.004(4) 0.004(6) 0.019(3)
C6B 0.075(7) 0.075(4) 0.060(3) -0.008(4) -0.009(3) 0.005(2)
C7B 0.086(6) 0.060(3) 0.045(3) -0.006(4) -0.008(3) -0.002(2)
C8B 0.087(7) 0.061(3) 0.043(2) -0.006(3) -0.010(3) -0.001(2)
C9B 0.099(7) 0.080(4) 0.048(3) -0.011(5) -0.013(4) -0.008(3)
C10B 0.128(10) 0.089(5) 0.065(4) -0.028(5) -0.037(5) 0.005(4)
C11B 0.105(8) 0.069(5) 0.058(3) -0.006(5) -0.025(4) -0.007(3)
C12B 0.079(6) 0.059(3) 0.045(2) -0.006(3) -0.010(3) -0.001(2)
C13B 0.078(6) 0.069(3) 0.046(2) -0.006(3) -0.010(3) 0.0026(19)
C14B 0.077(7) 0.091(4) 0.054(3) -0.015(4) -0.005(4) 0.010(2)
C15B 0.114(9) 0.095(4) 0.062(4) -0.004(5) 0.011(4) 0.015(3)
C16B 0.141(10) 0.093(5) 0.066(4) -0.014(6) 0.000(6) 0.020(4)
C17B 0.126(10) 0.088(5) 0.069(4) -0.004(5) -0.010(6) 0.024(4)
C18B 0.095(8) 0.078(5) 0.057(3) -0.009(5) -0.019(4) 0.013(3)
C19B 0.048(5) 0.083(4) 0.050(2) 0.000(3) 0.000(3) 0.008(2)
S1 0.102(2) 0.0547(18) 0.0452(15) -0.0061(17) -0.0069(17) 0.0074(15)
O1 0.124(4) 0.104(7) 0.070(4) -0.041(5) 0.020(4) -0.007(4)
O2 0.121(5) 0.067(5) 0.070(4) 0.002(4) -0.032(5) -0.011(4)
O3 0.137(7) 0.082(4) 0.065(4) 0.002(5) -0.015(4) 0.033(5)
O4 0.181(7) 0.071(4) 0.077(5) 0.032(5) 0.028(5) 0.007(4)

loop_
_atom_type_symbol
_atom_type_description
_atom_type_scat_dispersion_real
_atom_type_scat_dispersion_imag
_atom_type_scat_source
C C 0.0033 0.0016 'International Tables Vol C Tables 4.2.6.8 and 6.1.1.4'
H H 0.0000 0.0000 'International Tables Vol C Tables 4.2.6.8 and 6.1.1.4'
N N 0.0061 0.0033 'International Tables Vol C Tables 4.2.6.8 and 6.1.1.4'
O O 0.0106 0.0060 'International Tables Vol C Tables 4.2.6.8 and 6.1.1.4'
S S 0.1246 0.1234 'International Tables Vol C Tables 4.2.6.8 and 6.1.1.4'
Ni Ni 0.3393 1.1124 'International Tables Vol C Tables 4.2.6.8 and 6.1.1.4'

loop_
_geom_angle_atom_site_label_1
_geom_angle_atom_site_label_2
_geom_angle_atom_site_label_3
_geom_angle
N2B Ni1 N2A 172.9(3)
N2B Ni1 N3B 76.7(3)
N2A Ni1 N3B 99.1(3)
N2B Ni1 N3A 109.4(3)
N2A Ni1 N3A 76.1(3)
N3B Ni1 N3A 91.8(3)
N2B Ni1 N1A 96.1(3)
N2A Ni1 N1A 78.3(3)
N3B Ni1 N1A 92.5(3)
N3A Ni1 N1A 154.4(3)
N2B Ni1 N1B 77.7(2)
N2A Ni1 N1B 106.7(3)
N3B Ni1 N1B 154.2(3)
N3A Ni1 N1B 93.8(3)
N1A Ni1 N1B 93.2(3)
C7A N1A C1A 105.0(7)
C7A N1A Ni1 110.3(5)
C1A N1A Ni1 144.7(6)
C12A N2A C8A 120.4(7)
C12A N2A Ni1 120.2(5)
C8A N2A Ni1 119.2(5)
C13A N3A C19A 104.3(6)
C13A N3A Ni1 112.6(5)
C19A N3A Ni1 143.1(5)
C6A N4A C7A 107.9(7)
C6A N4A H4NA 126.0
C7A N4A H4NA 126.0
C13A N5A C14A 108.7(7)
C13A N5A H5NA 125.6
C14A N5A H5NA 125.6
N1A C1A C6A 109.1(7)
N1A C1A C2A 130.5(8)
C6A C1A C2A 120.3(8)
C3A C2A C1A 118.0(9)
C3A C2A H2AA 121.0
C1A C2A H2AA 121.0
C2A C3A C4A 120.9(10)
C2A C3A H3AA 119.6
C4A C3A H3AA 119.6
C3A C4A C5A 124.0(10)
C3A C4A H4AA 118.0
C5A C4A H4AA 118.0
C6A C5A C4A 111.5(9)
C6A C5A H5AA 124.3
C4A C5A H5AA 124.3
N4A C6A C1A 106.5(8)
N4A C6A C5A 128.8(9)
C1A C6A C5A 124.6(9)
N1A C7A N4A 111.4(7)
N1A C7A C8A 121.3(7)
N4A C7A C8A 127.3(7)
N2A C8A C9A 123.0(8)
N2A C8A C7A 110.7(7)
C9A C8A C7A 126.2(8)
C10A C9A C8A 116.1(8)
C10A C9A H9AA 121.9
C8A C9A H9AA 121.9
C9A C10A C11A 121.8(9)
C9A C10A H10A 119.1
C11A C10A H10A 119.1
C12A C11A C10A 116.8(8)
C12A C11A H11A 121.6
C10A C11A H11A 121.6
N2A C12A C11A 121.7(8)
N2A C12A C13A 111.2(7)
C11A C12A C13A 127.0(8)
N3A C13A N5A 111.5(7)
N3A C13A C12A 119.8(7)
N5A C13A C12A 128.6(7)
C15A C14A N5A 131.4(8)
C15A C14A C19A 123.6(9)
N5A C14A C19A 104.8(7)
C14A C15A C16A 115.5(9)
C14A C15A H15A 122.2
C16A C15A H15A 122.2
C15A C16A C17A 123.1(10)
C15A C16A H16A 118.5
C17A C16A H16A 118.5
C18A C17A C16A 120.9(9)
C18A C17A H17A 119.6
C16A C17A H17A 119.6
C17A C18A C19A 116.5(9)
C17A C18A H18A 121.7
C19A C18A H18A 121.7
C14A C19A C18A 120.3(8)
C14A C19A N3A 110.6(7)
C18A C19A N3A 128.9(8)
C7B N1B C1B 105.8(7)
C7B N1B Ni1 110.2(5)
C1B N1B Ni1 143.4(5)
C12B N2B C8B 120.0(7)
C12B N2B Ni1 120.0(5)
C8B N2B Ni1 119.9(5)
C13B N3B C19B 103.4(6)
C13B N3B Ni1 112.0(5)
C19B N3B Ni1 144.3(5)
C7B N4B C6B 107.6(7)
C7B N4B H4NB 126.2
C6B N4B H4NB 126.2
C13B N5B C14B 108.7(7)
C13B N5B H5NB 125.6
C14B N5B H5NB 125.6
N1B C1B C2B 131.1(8)
N1B C1B C6B 108.0(7)
C2B C1B C6B 120.9(8)
C3B C2B C1B 118.3(9)
C3B C2B H2BA 120.8
C1B C2B H2BA 120.8
C2B C3B C4B 120.5(10)
C2B C3B H3BA 119.7
C4B C3B H3BA 119.7
C3B C4B C5B 124.1(10)
C3B C4B H4BA 118.0
C5B C4B H4BA 118.0
C6B C5B C4B 112.5(9)
C6B C5B H5BA 123.7
C4B C5B H5BA 123.7
N4B C6B C5B 129.0(8)
N4B C6B C1B 107.4(8)
C5B C6B C1B 123.5(9)
N4B C7B N1B 111.2(7)
N4B C7B C8B 128.4(7)
N1B C7B C8B 120.5(7)
N2B C8B C9B 122.8(8)
N2B C8B C7B 111.1(7)
C9B C8B C7B 126.0(8)
C10B C9B C8B 115.8(9)
C10B C9B H9BA 122.1
C8B C9B H9BA 122.1
C9B C10B C11B 122.8(9)
C9B C10B H10B 118.6
C11B C10B H10B 118.6
C12B C11B C10B 115.5(8)
C12B C11B H11B 122.2
C10B C11B H11B 122.2
N2B C12B C11B 123.0(8)
N2B C12B C13B 111.2(7)
C11B C12B C13B 125.8(8)
N3B C13B N5B 112.2(7)
N3B C13B C12B 120.1(7)
N5B C13B C12B 127.7(7)
C15B C14B N5B 131.2(9)
C15B C14B C19B 123.9(8)
N5B C14B C19B 104.6(7)
C16B C15B C14B 114.7(9)
C16B C15B H15B 122.7
C14B C15B H15B 122.7
C15B C16B C17B 123.6(10)
C15B C16B H16B 118.2
C17B C16B H16B 118.2
C18B C17B C16B 120.8(9)
C18B C17B H17B 119.6
C16B C17B H17B 119.6
C17B C18B C19B 116.4(9)
C17B C18B H18B 121.8
C19B C18B H18B 121.8
C14B C19B C18B 120.4(8)
C14B C19B N3B 110.8(7)
C18B C19B N3B 128.6(8)
O3 S1 O4 107.4(5)
O3 S1 O2 112.8(5)
O4 S1 O2 111.5(5)
O3 S1 O1 111.0(6)
O4 S1 O1 108.4(5)
O2 S1 O1 105.7(5)

loop_
_geom_bond_atom_site_label_1
_geom_bond_atom_site_label_2
_geom_bond_distance
Ni1 N2B 2.026(6)
Ni1 N2A 2.037(6)
Ni1 N3B 2.109(7)
Ni1 N3A 2.115(7)
Ni1 N1A 2.128(7)
Ni1 N1B 2.149(7)
N1A C7A 1.346(8)
N1A C1A 1.375(9)
N2A C12A 1.326(8)
N2A C8A 1.343(9)
N3A C13A 1.330(8)
N3A C19A 1.413(9)
N4A C6A 1.342(9)
N4A C7A 1.354(9)
N4A H4NA 0.8600
N5A C13A 1.370(9)
N5A C14A 1.372(9)
N5A H5NA 0.8600
C1A C6A 1.400(10)
C1A C2A 1.397(11)
C2A C3A 1.350(11)
C2A H2AA 0.9300
C3A C4A 1.395(12)
C3A H3AA 0.9300
C4A C5A 1.438(13)
C4A H4AA 0.9300
C5A C6A 1.395(11)
C5A H5AA 0.9300
C7A C8A 1.453(10)
C8A C9A 1.390(10)
C9A C10A 1.365(11)
C9A H9AA 0.9300
C10A C11A 1.427(11)
C10A H10A 0.9300
C11A C12A 1.377(9)
C11A H11A 0.9300
C12A C13A 1.419(9)
C14A C15A 1.352(10)
C14A C19A 1.385(10)
C15A C16A 1.349(11)
C15A H15A 0.9300
C16A C17A 1.414(12)
C16A H16A 0.9300
C17A C18A 1.350(11)
C17A H17A 0.9300
C18A C19A 1.403(10)
C18A H18A 0.9300
N1B C7B 1.350(8)
N1B C1B 1.378(9)
N2B C12B 1.327(9)
N2B C8B 1.346(8)
N3B C13B 1.332(8)
N3B C19B 1.421(9)
N4B C7B 1.351(9)
N4B C6B 1.349(9)
N4B H4NB 0.8600
N5B C13B 1.369(9)
N5B C14B 1.369(9)
N5B H5NB 0.8600
C1B C2B 1.387(10)
C1B C6B 1.399(10)
C2B C3B 1.350(11)
C2B H2BA 0.9300
C3B C4B 1.394(12)
C3B H3BA 0.9300
C4B C5B 1.432(13)
C4B H4BA 0.9300
C5B C6B 1.389(11)
C5B H5BA 0.9300
C7B C8B 1.449(10)
C8B C9B 1.394(10)
C9B C10B 1.365(11)
C9B H9BA 0.9300
C10B C11B 1.429(11)
C10B H10B 0.9300
C11B C12B 1.375(10)
C11B H11B 0.9300
C12B C13B 1.417(9)
C14B C15B 1.359(10)
C14B C19B 1.388(10)
C15B C16B 1.354(11)
C15B H15B 0.9300
C16B C17B 1.415(12)
C16B H16B 0.9300
C17B C18B 1.353(11)
C17B H17B 0.9300
C18B C19B 1.401(10)
C18B H18B 0.9300
S1 O3 1.436(7)
S1 O4 1.464(9)
S1 O2 1.469(8)
S1 O1 1.509(8)

loop_
_geom_hbond_atom_site_label_D
_geom_hbond_atom_site_label_H
_geom_hbond_atom_site_label_A
_geom_hbond_site_symmetry_A
_geom_hbond_distance_DH
_geom_hbond_distance_HA
_geom_hbond_distance_DA
_geom_hbond_angle_DHA
_geom_hbond_publ_flag
N4A H4NA O3 3_565 0.86 1.85 2.706(10) 171.6 no
N5A H5NA O2 6_654 0.86 2.04 2.883(11) 165.4 no
N4B H4NB O4 6_655 0.86 1.89 2.746(10) 177.2 no
N5B H5NB O1 . 0.86 1.75 2.605(10) 174.3 no

_cod_database_fobs_code 2021038
